data_7107076
loop_
_publ_author_name
'Dhiraj Murale'
'Kang Mun Lee'
'Kibong Kim'
'David G. Churchill'

_publ_section_title
;
 Facile 'one pot' route to the novel benzazulene-type dye class:
 asymmetric, derivatizable, 5-7-6 fused ring puckered half BODIPY design
;
_journal_name_full Chem.Commun.
_journal_page_first 12512
_journal_paper_doi 10.1039/c1cc15433h
_journal_volume 47
_journal_year 2011
_chemical_formula_moiety C17H21BF2N2O
_chemical_formula_sum 'C17 H21 B F2 N2 O'
_chemical_formula_weight 318.17
_chemical_name_systematic
;
?
;
_space_group_IT_number 14
_symmetry_cell_setting monoclinic
_symmetry_space_group_name_Hall '-P 2ybc'
_symmetry_space_group_name_H-M 'P 1 21/c 1'
_atom_sites_solution_hydrogens geom
_atom_sites_solution_primary direct
_atom_sites_solution_secondary difmap
_audit_creation_method SHELXL-97
_cell_angle_alpha 90.00
_cell_angle_beta 93.845(6)
_cell_angle_gamma 90.00
_cell_formula_units_Z 4
_cell_length_a 9.0254(19)
_cell_length_b 11.308(2)
_cell_length_c 16.035(4)
_cell_measurement_reflns_used 2652
_cell_measurement_temperature 296(2)
_cell_measurement_theta_max 24.30
_cell_measurement_theta_min 2.21
_cell_volume 1632.8(6)
_computing_cell_refinement 'Bruker APEX II'
_computing_data_collection 'Bruker APEX II'
_computing_data_reduction 'Bruker APEX II'
_computing_molecular_graphics ORTEP3
_computing_publication_material 'Bruker SHELXTL'
_computing_structure_refinement 'SHELXL-97 (Sheldrick, 1997)'
_computing_structure_solution 'SHELXS-97 (Sheldrick, 1990)'
_diffrn_ambient_temperature 296(2)
_diffrn_measured_fraction_theta_full 0.996
_diffrn_measured_fraction_theta_max 0.996
_diffrn_measurement_device_type 'CCD area detector'
_diffrn_measurement_method 'phi and omega scans'
_diffrn_radiation_monochromator graphite
_diffrn_radiation_source 'fine-focus sealed tube'
_diffrn_radiation_type MoK\a
_diffrn_radiation_wavelength 0.71073
_diffrn_reflns_av_R_equivalents 0.0423
_diffrn_reflns_av_sigmaI/netI 0.0268
_diffrn_reflns_limit_h_max 10
_diffrn_reflns_limit_h_min -10
_diffrn_reflns_limit_k_max 13
_diffrn_reflns_limit_k_min -13
_diffrn_reflns_limit_l_max 18
_diffrn_reflns_limit_l_min -18
_diffrn_reflns_number 17948
_diffrn_reflns_theta_full 24.30
_diffrn_reflns_theta_max 24.30
_diffrn_reflns_theta_min 2.21
_exptl_absorpt_coefficient_mu 0.096
_exptl_absorpt_correction_T_max 0.941
_exptl_absorpt_correction_T_min 0.930
_exptl_absorpt_correction_type multi-scan
_exptl_absorpt_process_details SADABS
_exptl_crystal_colour Darkred
_exptl_crystal_density_diffrn 1.294
_exptl_crystal_density_method 'not measured'
_exptl_crystal_description platy
_exptl_crystal_F_000 672
_exptl_crystal_size_max 0.4
_exptl_crystal_size_mid 0.3
_exptl_crystal_size_min 0.2
_refine_diff_density_max 0.688
_refine_diff_density_min -0.213
_refine_diff_density_rms 0.045
_refine_ls_extinction_method none
_refine_ls_goodness_of_fit_ref 1.027
_refine_ls_hydrogen_treatment mixed
_refine_ls_matrix_type full
_refine_ls_number_parameters 212
_refine_ls_number_reflns 2652
_refine_ls_number_restraints 0
_refine_ls_restrained_S_all 1.027
_refine_ls_R_factor_all 0.0815
_refine_ls_R_factor_gt 0.0608
_refine_ls_shift/su_max 0.001
_refine_ls_shift/su_mean 0.000
_refine_ls_structure_factor_coef Fsqd
_refine_ls_weighting_details 'calc w=1/[\s^2^(Fo^2^)+(0.0868P)^2^+1.3208P] where P=(Fo^2^+2Fc^2^)/3'
_refine_ls_weighting_scheme calc
_refine_ls_wR_factor_gt 0.1630
_refine_ls_wR_factor_ref 0.1788
_reflns_number_gt 1997
_reflns_number_total 2652
_reflns_threshold_expression >2sigma(I)
_cod_data_source_file c1cc15433h.txt
_cod_data_source_block nchu43-1
_cod_original_cell_volume 1632.9(6)
_cod_original_sg_symbol_H-M P2(1)/c
_cod_database_code 7107076

loop_
_symmetry_equiv_pos_as_xyz
'x, y, z'
'-x, y+1/2, -z+1/2'
'-x, -y, -z'
'x, -y-1/2, z-1/2'

loop_
_atom_site_label
_atom_site_type_symbol
_atom_site_fract_x
_atom_site_fract_y
_atom_site_fract_z
_atom_site_U_iso_or_equiv
_atom_site_adp_type
_atom_site_occupancy
_atom_site_symmetry_multiplicity
_atom_site_calc_flag
_atom_site_refinement_flags
B B 0.4459(4) 0.2413(3) 0.9373(2) 0.0456(8) Uani 1 1 d .
O O 0.4342(2) 0.33852(19) 0.88013(12) 0.0559(6) Uani 1 1 d .
F1 F 0.5598(2) 0.17018(18) 0.91712(12) 0.0791(7) Uani 1 1 d .
F2 F 0.3130(2) 0.17495(18) 0.93130(13) 0.0758(6) Uani 1 1 d .
N1 N 0.4681(2) 0.28312(19) 1.03065(13) 0.0410(6) Uani 1 1 d .
N2 N 0.1202(3) 0.5456(2) 0.68377(16) 0.0547(7) Uani 1 1 d .
C1 C 0.2527(3) 0.4709(2) 0.93534(17) 0.0445(7) Uani 1 1 d .
C2 C 0.3171(3) 0.4120(3) 0.86783(17) 0.0451(7) Uani 1 1 d .
C3 C 0.2702(3) 0.4358(3) 0.78659(18) 0.0476(7) Uani 1 1 d .
H3 H 0.3111 0.3930 0.7442 0.057 Uiso 1 1 calc R
C4 C 0.1626(3) 0.5223(3) 0.76461(18) 0.0464(7) Uani 1 1 d .
C5 C 0.1016(3) 0.5839(3) 0.8316(2) 0.0555(8) Uani 1 1 d .
H5 H 0.0309 0.6425 0.8201 0.067 Uiso 1 1 calc R
C6 C 0.1453(3) 0.5579(3) 0.9119(2) 0.0533(8) Uani 1 1 d .
H6 H 0.1023 0.5996 0.9541 0.064 Uiso 1 1 calc R
C7 C 0.2923(3) 0.4530(3) 1.02098(18) 0.0464(7) Uani 1 1 d .
H7 H 0.2453 0.5051 1.0555 0.056 Uiso 1 1 calc R
C8 C 0.3855(3) 0.3752(2) 1.06436(17) 0.0432(7) Uani 1 1 d .
C9 C 0.4164(3) 0.3744(3) 1.15344(17) 0.0489(7) Uani 1 1 d .
C10 C 0.5155(3) 0.2853(3) 1.17043(18) 0.0528(8) Uani 1 1 d .
H9 H 0.5562 0.2645 1.2232 0.063 Uiso 1 1 calc R
C11 C 0.5458(3) 0.2301(3) 1.09475(17) 0.0476(7) Uani 1 1 d .
C12 C 0.3518(4) 0.4576(3) 1.21410(19) 0.0639(9) Uani 1 1 d .
H12A H 0.3769 0.4310 1.2701 0.096 Uiso 1 1 calc R
H12B H 0.2458 0.4596 1.2041 0.096 Uiso 1 1 calc R
H12C H 0.3914 0.5354 1.2069 0.096 Uiso 1 1 calc R
C13 C 0.6478(4) 0.1283(3) 1.0859(2) 0.0692(10) Uani 1 1 d .
H13A H 0.5914 0.0599 1.0679 0.104 Uiso 1 1 calc R
H13B H 0.7002 0.1123 1.1388 0.104 Uiso 1 1 calc R
H13C H 0.7177 0.1470 1.0453 0.104 Uiso 1 1 calc R
C14 C 0.1812(4) 0.4797(3) 0.61519(19) 0.0582(9) Uani 1 1 d .
H14A H 0.2864 0.4669 0.6283 0.070 Uiso 1 1 calc R
H14B H 0.1705 0.5270 0.5647 0.070 Uiso 1 1 calc R
C15 C 0.1064(4) 0.3618(4) 0.5990(3) 0.0785(11) Uani 1 1 d .
H15A H 0.1227 0.3124 0.6474 0.118 Uiso 1 1 calc R
H15B H 0.1473 0.3245 0.5519 0.118 Uiso 1 1 calc R
H15C H 0.0017 0.3737 0.5874 0.118 Uiso 1 1 calc R
C16 C 0.0114(4) 0.6382(3) 0.6591(2) 0.0710(10) Uani 1 1 d .
H16A H -0.0624 0.6423 0.7003 0.085 Uiso 1 1 calc R
H16B H -0.0392 0.6171 0.6059 0.085 Uiso 1 1 calc R
C17 C 0.0819(5) 0.7577(4) 0.6515(4) 0.1066(17) Uani 1 1 d .
H17A H 0.1264 0.7815 0.7049 0.160 Uiso 1 1 calc R
H17B H 0.0076 0.8142 0.6328 0.160 Uiso 1 1 calc R
H17C H 0.1569 0.7537 0.6118 0.160 Uiso 1 1 calc R

loop_
_atom_site_aniso_label
_atom_site_aniso_U_11
_atom_site_aniso_U_22
_atom_site_aniso_U_33
_atom_site_aniso_U_23
_atom_site_aniso_U_13
_atom_site_aniso_U_12
B 0.047(2) 0.0445(19) 0.0447(18) -0.0029(15) 0.0000(14) 0.0059(16)
O 0.0580(13) 0.0624(14) 0.0474(12) 0.0040(10) 0.0054(10) 0.0173(11)
F1 0.0882(15) 0.0886(15) 0.0596(11) -0.0049(10) -0.0019(10) 0.0488(12)
F2 0.0835(14) 0.0676(13) 0.0745(13) -0.0094(10) -0.0088(11) -0.0194(11)
N1 0.0430(13) 0.0383(12) 0.0413(12) 0.0006(10) 0.0002(10) -0.0015(11)
N2 0.0523(15) 0.0561(16) 0.0548(15) 0.0142(12) -0.0034(12) 0.0074(13)
C1 0.0447(16) 0.0396(16) 0.0489(16) -0.0034(12) 0.0011(13) 0.0017(13)
C2 0.0448(16) 0.0411(15) 0.0489(16) 0.0008(13) -0.0016(13) 0.0071(13)
C3 0.0498(17) 0.0472(17) 0.0454(16) -0.0014(13) 0.0011(13) 0.0071(14)
C4 0.0406(16) 0.0445(16) 0.0535(17) 0.0054(13) -0.0023(13) -0.0022(13)
C5 0.0489(18) 0.0481(17) 0.069(2) 0.0037(15) -0.0021(15) 0.0153(15)
C6 0.0570(19) 0.0457(18) 0.0573(19) -0.0083(14) 0.0057(15) 0.0077(15)
C7 0.0472(17) 0.0445(16) 0.0481(16) -0.0095(13) 0.0073(13) -0.0023(14)
C8 0.0430(16) 0.0442(16) 0.0423(15) -0.0035(13) 0.0025(12) -0.0065(13)
C9 0.0522(18) 0.0527(18) 0.0423(15) -0.0028(13) 0.0054(13) -0.0150(15)
C10 0.057(2) 0.0587(19) 0.0421(16) 0.0073(14) -0.0044(14) -0.0097(16)
C11 0.0479(17) 0.0469(17) 0.0474(16) 0.0067(13) -0.0001(13) -0.0070(14)
C12 0.071(2) 0.075(2) 0.0466(17) -0.0110(16) 0.0115(15) -0.0089(18)
C13 0.078(2) 0.071(2) 0.058(2) 0.0116(18) -0.0043(17) 0.0182(19)
C14 0.0543(18) 0.073(2) 0.0471(17) 0.0187(16) 0.0037(14) 0.0034(17)
C15 0.076(3) 0.087(3) 0.072(2) -0.010(2) 0.0027(19) -0.013(2)
C16 0.056(2) 0.090(3) 0.067(2) 0.026(2) 0.0006(17) 0.0207(19)
C17 0.104(3) 0.070(3) 0.150(4) 0.051(3) 0.035(3) 0.035(2)

loop_
_atom_type_symbol
_atom_type_description
_atom_type_scat_dispersion_real
_atom_type_scat_dispersion_imag
_atom_type_scat_source
C C 0.0033 0.0016 'International Tables Vol C Tables 4.2.6.8 and 6.1.1.4'
H H 0.0000 0.0000 'International Tables Vol C Tables 4.2.6.8 and 6.1.1.4'
B B 0.0013 0.0007 'International Tables Vol C Tables 4.2.6.8 and 6.1.1.4'
N N 0.0061 0.0033 'International Tables Vol C Tables 4.2.6.8 and 6.1.1.4'
O O 0.0106 0.0060 'International Tables Vol C Tables 4.2.6.8 and 6.1.1.4'
F F 0.0171 0.0103 'International Tables Vol C Tables 4.2.6.8 and 6.1.1.4'

loop_
_geom_angle_atom_site_label_1
_geom_angle_atom_site_label_2
_geom_angle_atom_site_label_3
_geom_angle
F1 B F2 108.7(3)
F1 B O 109.0(3)
F2 B O 109.8(2)
F1 B N1 110.8(2)
F2 B N1 106.2(2)
O B N1 112.2(2)
C2 O B 126.2(2)
C11 N1 C8 107.3(2)
C11 N1 B 128.4(2)
C8 N1 B 123.4(2)
C4 N2 C14 121.6(2)
C4 N2 C16 122.5(3)
C14 N2 C16 115.9(3)
C7 C1 C6 118.9(3)
C7 C1 C2 125.6(3)
C6 C1 C2 115.5(3)
O C2 C3 116.7(2)
O C2 C1 122.1(2)
C3 C2 C1 120.9(3)
C2 C3 C4 122.6(3)
N2 C4 C3 121.5(3)
N2 C4 C5 122.0(3)
C3 C4 C5 116.6(3)
C6 C5 C4 120.6(3)
C5 C6 C1 123.7(3)
C8 C7 C1 133.8(3)
C7 C8 N1 126.9(3)
C7 C8 C9 125.4(3)
N1 C8 C9 107.7(2)
C10 C9 C8 106.5(3)
C10 C9 C12 127.8(3)
C8 C9 C12 125.7(3)
C9 C10 C11 108.6(3)
N1 C11 C10 109.8(3)
N1 C11 C13 124.5(3)
C10 C11 C13 125.7(3)
N2 C14 C15 113.1(3)
N2 C16 C17 112.5(3)

loop_
_geom_bond_atom_site_label_1
_geom_bond_atom_site_label_2
_geom_bond_distance
B F1 1.361(4)
B F2 1.412(4)
B O 1.431(4)
B N1 1.570(4)
O C2 1.348(3)
N1 C11 1.346(4)
N1 C8 1.409(4)
N2 C4 1.353(4)
N2 C14 1.466(4)
N2 C16 1.472(4)
C1 C7 1.410(4)
C1 C6 1.414(4)
C1 C2 1.427(4)
C2 C3 1.369(4)
C3 C4 1.406(4)
C4 C5 1.422(4)
C5 C6 1.354(4)
C7 C8 1.374(4)
C8 C9 1.437(4)
C9 C10 1.362(4)
C9 C12 1.499(4)
C10 C11 1.408(4)
C11 C13 1.487(5)
C14 C15 1.509(5)
C16 C17 1.502(6)
